data_7050213
loop_
_publ_author_name
'Baker, Robert J.'
'Jones, Cameron'
'Kloth, Marc'
'Mills, David P.'

_publ_section_title
;
 The reactivity of gallium(i) and indium(i) halides towards
 bipyridines, terpyridines, imino-substituted pyridines and
 bis(imino)acenaphthenes
;
_journal_issue 2
_journal_name_full 'New Journal of Chemistry'
_journal_page_first 207
_journal_paper_doi 10.1039/b310592j
_journal_volume 28
_journal_year 2004
_chemical_formula_sum 'C38 H36 Ga I3 N10'
_chemical_formula_weight 1083.19
_chemical_name_systematic
;
?
;
_space_group_IT_number 33
_symmetry_cell_setting orthorhombic
_symmetry_space_group_name_Hall 'P 2c -2n'
_symmetry_space_group_name_H-M 'P n a 21'
_atom_sites_solution_hydrogens geom
_atom_sites_solution_primary direct
_atom_sites_solution_secondary difmap
_audit_creation_method SHELXL-97
_cell_angle_alpha 90.00
_cell_angle_beta 90.00
_cell_angle_gamma 90.00
_cell_formula_units_Z 4
_cell_length_a 21.246(4)
_cell_length_b 17.803(4)
_cell_length_c 11.048(2)
_cell_measurement_temperature 150(2)
_cell_volume 4178.8(14)
_computing_structure_refinement 'SHELXL-97 (Sheldrick, 1997)'
_computing_structure_solution 'SHELXS-97 (Sheldrick, 1990)'
_diffrn_ambient_temperature 150(2)
_diffrn_measured_fraction_theta_full 0.997
_diffrn_measured_fraction_theta_max 0.997
_diffrn_measurement_device_type 'Nonius Kappa CCD'
_diffrn_radiation_monochromator graphite
_diffrn_radiation_source 'fine-focus sealed tube'
_diffrn_radiation_type MoK\a
_diffrn_radiation_wavelength 0.71073
_diffrn_reflns_av_R_equivalents 0.0865
_diffrn_reflns_av_sigmaI/netI 0.0623
_diffrn_reflns_limit_h_max 26
_diffrn_reflns_limit_h_min -27
_diffrn_reflns_limit_k_max 23
_diffrn_reflns_limit_k_min -22
_diffrn_reflns_limit_l_max 14
_diffrn_reflns_limit_l_min -14
_diffrn_reflns_number 34157
_diffrn_reflns_theta_full 27.46
_diffrn_reflns_theta_max 27.46
_diffrn_reflns_theta_min 2.99
_exptl_absorpt_coefficient_mu 2.914
_exptl_absorpt_correction_T_max 0.451
_exptl_absorpt_correction_T_min 0.292
_exptl_absorpt_correction_type multi-scan
_exptl_absorpt_process_details 'Sortav (Blessing, 1995)'
_exptl_crystal_colour orange
_exptl_crystal_density_diffrn 1.722
_exptl_crystal_density_method 'not measured'
_exptl_crystal_description prism
_exptl_crystal_F_000 2096
_exptl_crystal_size_max 0.20
_exptl_crystal_size_mid 0.10
_exptl_crystal_size_min 0.10
_refine_diff_density_max 1.941
_refine_diff_density_min -1.121
_refine_diff_density_rms 0.155
_refine_ls_abs_structure_details 'Flack H D (1983), Acta Cryst. A39, 876-881'
_refine_ls_abs_structure_Flack 0.02(2)
_refine_ls_extinction_method none
_refine_ls_goodness_of_fit_ref 1.035
_refine_ls_hydrogen_treatment 'calculated (riding model)'
_refine_ls_matrix_type full
_refine_ls_number_parameters 473
_refine_ls_number_reflns 8934
_refine_ls_number_restraints 7
_refine_ls_restrained_S_all 1.036
_refine_ls_R_factor_all 0.0595
_refine_ls_R_factor_gt 0.0484
_refine_ls_shift/su_max 0.001
_refine_ls_shift/su_mean 0.000
_refine_ls_structure_factor_coef Fsqd
_refine_ls_weighting_details 'calc w=1/[\s^2^(Fo^2^)+(0.0527P)^2^+12.6271P] where P=(Fo^2^+2Fc^2^)/3'
_refine_ls_weighting_scheme calc
_refine_ls_wR_factor_gt 0.1109
_refine_ls_wR_factor_ref 0.1174
_reflns_number_gt 7768
_reflns_number_total 8934
_reflns_threshold_expression >2sigma(I)
_cod_data_source_file b310592j.txt
_cod_data_source_block compound_1
_cod_original_sg_symbol_H-M Pna2(1)
_cod_database_code 7050213

loop_
_symmetry_equiv_pos_as_xyz
'x, y, z'
'-x, -y, z+1/2'
'-x+1/2, y+1/2, z+1/2'
'x+1/2, -y+1/2, z'

loop_
_atom_site_label
_atom_site_type_symbol
_atom_site_fract_x
_atom_site_fract_y
_atom_site_fract_z
_atom_site_U_iso_or_equiv
_atom_site_adp_type
_atom_site_occupancy
_atom_site_symmetry_multiplicity
_atom_site_calc_flag
_atom_site_refinement_flags
_atom_site_disorder_assembly
_atom_site_disorder_group
I1 I 0.082210(17) 0.45283(3) 0.05487(5) 0.02595(11) Uani 1 1 d . . .
I2 I -0.42578(2) 0.25043(3) 0.57413(6) 0.03339(12) Uani 1 1 d . . .
I3 I -0.08820(2) 0.11876(3) 0.11710(6) 0.03697(14) Uani 1 1 d . . .
Ga1 Ga -0.17306(3) 0.24394(3) 0.56271(8) 0.01856(15) Uani 1 1 d . . .
N1 N -0.1215(3) 0.2947(3) 0.4264(6) 0.0213(13) Uani 1 1 d . . .
N2 N -0.2258(2) 0.3395(3) 0.5375(5) 0.0208(12) Uani 1 1 d . . .
N3 N -0.1225(3) 0.2944(3) 0.6997(5) 0.0233(13) Uani 1 1 d . . .
N4 N -0.2238(3) 0.2089(3) 0.7105(5) 0.0215(12) Uani 1 1 d . . .
N5 N -0.1182(2) 0.1478(3) 0.5631(6) 0.0227(11) Uani 1 1 d . . .
N6 N -0.2219(3) 0.1793(3) 0.4387(6) 0.0232(13) Uani 1 1 d . . .
N7 N -0.3721(7) 0.3129(7) 0.2079(12) 0.092(4) Uani 1 1 d . . .
N8 N -0.3019(5) 0.5097(7) 0.1894(11) 0.084(3) Uani 1 1 d . . .
N9 N -0.3597(5) 0.0216(5) 0.5836(10) 0.074(3) Uani 1 1 d . . .
N10 N -0.3455(5) 0.3653(5) 0.8659(8) 0.057(2) Uani 1 1 d . . .
C1 C -0.0706(3) 0.2667(4) 0.3720(7) 0.0271(15) Uani 1 1 d . . .
H1 H -0.0552 0.2191 0.3970 0.032 Uiso 1 1 calc R . .
C2 C -0.0394(4) 0.3045(4) 0.2806(7) 0.0302(17) Uani 1 1 d . . .
H2 H -0.0038 0.2830 0.2417 0.036 Uiso 1 1 calc R . .
C3 C -0.0615(4) 0.3744(5) 0.2476(8) 0.0379(19) Uani 1 1 d . . .
H3 H -0.0400 0.4026 0.1876 0.045 Uiso 1 1 calc R . .
C4 C -0.1144(4) 0.4032(4) 0.3007(7) 0.0304(16) Uani 1 1 d . . .
H4 H -0.1301 0.4509 0.2767 0.037 Uiso 1 1 calc R . .
C5 C -0.1452(3) 0.3617(4) 0.3913(6) 0.0232(14) Uani 1 1 d . . .
C6 C -0.2020(3) 0.3877(4) 0.4546(7) 0.0249(15) Uani 1 1 d . . .
C7 C -0.2301(4) 0.4564(4) 0.4328(8) 0.0310(17) Uani 1 1 d . . .
H7 H -0.2125 0.4902 0.3754 0.037 Uiso 1 1 calc R . .
C8 C -0.2845(3) 0.4755(4) 0.4962(8) 0.0329(17) Uani 1 1 d . . .
H8 H -0.3051 0.5219 0.4810 0.040 Uiso 1 1 calc R . .
C9 C -0.3081(3) 0.4266(4) 0.5806(8) 0.0331(18) Uani 1 1 d . . .
H9 H -0.3447 0.4393 0.6255 0.040 Uiso 1 1 calc R . .
C10 C -0.2779(3) 0.3583(3) 0.5998(7) 0.0251(15) Uani 1 1 d . . .
H10 H -0.2944 0.3244 0.6580 0.030 Uiso 1 1 calc R . .
C11 C -0.0734(3) 0.3420(4) 0.6859(8) 0.0281(16) Uani 1 1 d . . .
H11 H -0.0610 0.3565 0.6066 0.034 Uiso 1 1 calc R . .
C12 C -0.0405(4) 0.3703(4) 0.7850(7) 0.0315(17) Uani 1 1 d . . .
H12 H -0.0057 0.4030 0.7735 0.038 Uiso 1 1 calc R . .
C13 C -0.0587(4) 0.3505(5) 0.8977(8) 0.036(2) Uani 1 1 d . . .
H13 H -0.0367 0.3695 0.9659 0.043 Uiso 1 1 calc R . .
C14 C -0.1103(4) 0.3016(4) 0.9145(7) 0.0291(16) Uani 1 1 d . . .
H14 H -0.1233 0.2870 0.9933 0.035 Uiso 1 1 calc R . .
C15 C -0.1411(3) 0.2761(4) 0.8137(6) 0.0222(14) Uani 1 1 d . . .
C16 C -0.1980(3) 0.2269(4) 0.8191(6) 0.0231(14) Uani 1 1 d . . .
C17 C -0.2251(4) 0.2036(4) 0.9276(7) 0.0295(16) Uani 1 1 d . . .
H17 H -0.2060 0.2154 1.0030 0.035 Uiso 1 1 calc R . .
C18 C -0.2813(4) 0.1620(4) 0.9227(8) 0.0330(18) Uani 1 1 d . . .
H18 H -0.3009 0.1453 0.9952 0.040 Uiso 1 1 calc R . .
C19 C -0.3072(3) 0.1461(4) 0.8136(8) 0.0297(17) Uani 1 1 d . . .
H19 H -0.3461 0.1200 0.8095 0.036 Uiso 1 1 calc R . .
C20 C -0.2769(3) 0.1681(4) 0.7075(7) 0.0255(15) Uani 1 1 d . . .
H20 H -0.2942 0.1540 0.6316 0.031 Uiso 1 1 calc R . .
C21 C -0.0678(3) 0.1367(4) 0.6316(8) 0.0275(15) Uani 1 1 d . . .
H21 H -0.0558 0.1740 0.6886 0.033 Uiso 1 1 calc R . .
C22 C -0.0322(3) 0.0712(4) 0.6213(9) 0.0363(18) Uani 1 1 d . . .
H22 H 0.0034 0.0634 0.6718 0.044 Uiso 1 1 calc R . .
C23 C -0.0492(4) 0.0180(4) 0.5371(9) 0.042(2) Uani 1 1 d . . .
H23 H -0.0254 -0.0268 0.5285 0.050 Uiso 1 1 calc R . .
C24 C -0.1018(4) 0.0305(5) 0.4647(9) 0.0393(19) Uani 1 1 d . . .
H24 H -0.1135 -0.0048 0.4044 0.047 Uiso 1 1 calc R . .
C25 C -0.1366(3) 0.0952(4) 0.4819(7) 0.0261(15) Uani 1 1 d . . .
C26 C -0.1950(3) 0.1121(4) 0.4152(7) 0.0274(15) Uani 1 1 d . . .
C27 C -0.2217(4) 0.0628(4) 0.3347(8) 0.0346(18) Uani 1 1 d . . .
H27 H -0.2034 0.0149 0.3214 0.042 Uiso 1 1 calc R . .
C28 C -0.2761(4) 0.0840(5) 0.2726(8) 0.0379(19) Uani 1 1 d . . .
H28 H -0.2944 0.0514 0.2143 0.046 Uiso 1 1 calc R . .
C29 C -0.3030(4) 0.1526(5) 0.2970(7) 0.0335(19) Uani 1 1 d . . .
H29 H -0.3407 0.1674 0.2573 0.040 Uiso 1 1 calc R . .
C30 C -0.2745(3) 0.1996(5) 0.3802(7) 0.0295(16) Uani 1 1 d . . .
H30 H -0.2926 0.2474 0.3963 0.035 Uiso 1 1 calc R . .
C31 C -0.3985(6) 0.3569(8) 0.2616(11) 0.062(3) Uani 1 1 d . . .
C32 C -0.4324(5) 0.4128(6) 0.3308(10) 0.056(3) Uani 1 1 d . . .
H32A H -0.4332 0.3981 0.4162 0.084 Uiso 1 1 calc R . .
H32B H -0.4756 0.4168 0.3004 0.084 Uiso 1 1 calc R . .
H32C H -0.4113 0.4615 0.3226 0.084 Uiso 1 1 calc R . .
C33 C -0.2772(6) 0.4570(8) 0.1432(14) 0.078(4) Uani 1 1 d . . .
C34 C -0.2465(6) 0.3920(7) 0.0941(14) 0.087(4) Uani 1 1 d U . .
H34A H -0.2076 0.4072 0.0533 0.131 Uiso 1 1 calc R . .
H34B H -0.2745 0.3674 0.0358 0.131 Uiso 1 1 calc R . .
H34C H -0.2365 0.3569 0.1597 0.131 Uiso 1 1 calc R . .
C35 C -0.3932(5) 0.0386(5) 0.5089(9) 0.047(2) Uani 1 1 d . . .
C36 C -0.4369(4) 0.0591(5) 0.4140(9) 0.040(2) Uani 1 1 d . . .
H36A H -0.4216 0.0398 0.3363 0.060 Uiso 1 1 calc R . .
H36B H -0.4403 0.1140 0.4098 0.060 Uiso 1 1 calc R . .
H36C H -0.4783 0.0376 0.4316 0.060 Uiso 1 1 calc R . .
C37 C -0.3849(5) 0.3251(5) 0.8961(9) 0.043(2) Uani 1 1 d . . .
C38 C -0.4344(5) 0.2754(5) 0.9297(10) 0.048(2) Uani 1 1 d . . .
H38A H -0.4701 0.3046 0.9605 0.073 Uiso 1 1 calc R . .
H38B H -0.4195 0.2412 0.9930 0.073 Uiso 1 1 calc R . .
H38C H -0.4478 0.2463 0.8589 0.073 Uiso 1 1 calc R . .

loop_
_atom_site_aniso_label
_atom_site_aniso_U_11
_atom_site_aniso_U_22
_atom_site_aniso_U_33
_atom_site_aniso_U_23
_atom_site_aniso_U_13
_atom_site_aniso_U_12
I1 0.01825(18) 0.0310(2) 0.0286(2) 0.0004(2) 0.0010(2) 0.00049(15)
I2 0.0232(2) 0.0355(2) 0.0415(3) -0.0010(2) -0.0013(2) -0.00007(17)
I3 0.0258(2) 0.0328(2) 0.0522(3) -0.0001(2) -0.0026(2) -0.00096(18)
Ga1 0.0148(3) 0.0184(3) 0.0224(4) 0.0011(4) -0.0006(3) -0.0012(2)
N1 0.015(3) 0.018(3) 0.030(3) -0.002(2) -0.001(2) -0.006(2)
N2 0.015(2) 0.023(2) 0.025(3) -0.002(2) -0.002(2) 0.000(2)
N3 0.015(3) 0.029(3) 0.026(3) 0.002(3) 0.000(2) -0.002(2)
N4 0.017(3) 0.019(3) 0.029(3) 0.004(2) -0.001(2) 0.000(2)
N5 0.018(2) 0.020(2) 0.031(3) 0.004(3) 0.000(3) -0.0018(19)
N6 0.017(3) 0.019(3) 0.034(3) -0.002(3) 0.002(2) -0.004(2)
N7 0.115(10) 0.078(8) 0.083(9) 0.024(7) 0.009(8) 0.025(7)
N8 0.083(8) 0.087(8) 0.083(8) 0.023(7) -0.028(6) -0.011(6)
N9 0.088(7) 0.060(5) 0.074(7) 0.026(5) -0.028(6) -0.006(5)
N10 0.080(6) 0.044(4) 0.047(5) -0.001(4) 0.009(5) -0.018(5)
C1 0.021(3) 0.028(4) 0.032(4) -0.001(3) 0.001(3) -0.002(3)
C2 0.026(4) 0.035(4) 0.030(4) -0.004(3) 0.005(3) -0.007(3)
C3 0.040(5) 0.046(5) 0.028(4) 0.002(4) 0.004(4) -0.013(4)
C4 0.033(4) 0.028(4) 0.030(4) 0.006(3) 0.002(3) -0.003(3)
C5 0.024(3) 0.016(3) 0.030(4) 0.002(3) -0.006(3) -0.002(3)
C6 0.020(3) 0.020(3) 0.034(4) -0.001(3) -0.004(3) -0.003(3)
C7 0.031(4) 0.020(3) 0.042(5) 0.003(3) -0.005(3) -0.001(3)
C8 0.027(4) 0.019(3) 0.052(5) 0.005(3) -0.003(4) 0.009(3)
C9 0.026(3) 0.031(3) 0.043(5) -0.006(4) -0.002(3) 0.005(3)
C10 0.023(3) 0.019(3) 0.034(4) 0.001(3) 0.001(3) -0.002(2)
C11 0.017(3) 0.028(4) 0.039(4) 0.014(3) -0.004(3) -0.008(3)
C12 0.027(4) 0.032(4) 0.035(4) -0.011(3) 0.000(3) -0.007(3)
C13 0.024(4) 0.043(5) 0.041(5) -0.009(4) -0.009(3) -0.007(3)
C14 0.027(4) 0.038(4) 0.023(4) -0.004(3) 0.004(3) -0.004(3)
C15 0.021(3) 0.019(3) 0.027(4) -0.005(3) 0.000(3) -0.001(3)
C16 0.016(3) 0.033(4) 0.020(3) 0.007(3) 0.005(3) 0.002(3)
C17 0.030(4) 0.035(4) 0.024(4) 0.005(3) 0.001(3) -0.003(3)
C18 0.031(4) 0.028(4) 0.041(5) 0.012(3) 0.010(4) -0.001(3)
C19 0.017(3) 0.028(4) 0.044(5) 0.005(3) 0.005(3) -0.006(3)
C20 0.018(3) 0.024(3) 0.035(4) 0.006(3) -0.003(3) -0.002(3)
C21 0.023(3) 0.027(3) 0.033(4) 0.004(3) 0.004(3) -0.001(3)
C22 0.023(3) 0.032(4) 0.054(5) 0.013(4) 0.000(4) 0.005(3)
C23 0.037(4) 0.028(4) 0.061(7) 0.002(4) 0.001(4) 0.013(3)
C24 0.032(4) 0.034(4) 0.052(5) -0.008(4) -0.004(4) 0.007(3)
C25 0.019(3) 0.027(3) 0.033(4) 0.000(3) 0.001(3) -0.001(3)
C26 0.020(3) 0.031(4) 0.032(4) 0.000(3) 0.008(3) 0.001(3)
C27 0.040(4) 0.027(4) 0.037(4) -0.009(3) 0.005(4) 0.000(3)
C28 0.032(4) 0.046(5) 0.036(4) -0.011(4) -0.002(4) -0.007(4)
C29 0.028(4) 0.046(5) 0.027(4) -0.005(4) -0.001(3) -0.007(4)
C30 0.023(4) 0.037(4) 0.029(4) 0.003(3) -0.002(3) -0.001(3)
C31 0.061(7) 0.070(8) 0.053(7) 0.032(6) -0.011(6) -0.005(6)
C32 0.048(6) 0.066(7) 0.056(6) 0.016(5) -0.007(5) 0.016(5)
C33 0.058(7) 0.083(9) 0.093(10) 0.020(8) -0.019(7) -0.011(6)
C34 0.081(7) 0.090(7) 0.091(8) -0.029(6) -0.020(6) 0.013(6)
C35 0.064(6) 0.038(5) 0.039(5) 0.010(4) 0.003(5) -0.018(4)
C36 0.037(4) 0.038(5) 0.045(5) 0.000(4) -0.002(4) -0.013(4)
C37 0.050(6) 0.035(5) 0.043(5) -0.005(4) 0.004(4) 0.009(4)
C38 0.057(6) 0.037(5) 0.052(6) -0.003(4) 0.006(5) -0.009(4)

loop_
_atom_type_symbol
_atom_type_description
_atom_type_scat_dispersion_real
_atom_type_scat_dispersion_imag
_atom_type_scat_source
C C 0.0033 0.0016 'International Tables Vol C Tables 4.2.6.8 and 6.1.1.4'
H H 0.0000 0.0000 'International Tables Vol C Tables 4.2.6.8 and 6.1.1.4'
N N 0.0061 0.0033 'International Tables Vol C Tables 4.2.6.8 and 6.1.1.4'
Ga Ga 0.2307 1.6083 'International Tables Vol C Tables 4.2.6.8 and 6.1.1.4'
I I -0.4742 1.8119 'International Tables Vol C Tables 4.2.6.8 and 6.1.1.4'

loop_
_geom_angle_atom_site_label_1
_geom_angle_atom_site_label_2
_geom_angle_atom_site_label_3
_geom_angle
_geom_angle_site_symmetry_1
_geom_angle_site_symmetry_3
_geom_angle_publ_flag
N4 Ga1 N2 94.2(2) . . ?
N4 Ga1 N3 79.8(2) . . ?
N2 Ga1 N3 91.3(2) . . ?
N4 Ga1 N6 95.4(2) . . ?
N2 Ga1 N6 95.6(2) . . ?
N3 Ga1 N6 171.9(2) . . ?
N4 Ga1 N1 171.4(2) . . ?
N2 Ga1 N1 80.1(2) . . ?
N3 Ga1 N1 93.92(19) . . ?
N6 Ga1 N1 91.5(2) . . ?
N4 Ga1 N5 92.4(2) . . ?
N2 Ga1 N5 172.3(3) . . ?
N3 Ga1 N5 93.8(2) . . ?
N6 Ga1 N5 79.9(2) . . ?
N1 Ga1 N5 93.7(2) . . ?
C1 N1 C5 120.1(6) . . ?
C1 N1 Ga1 126.4(5) . . ?
C5 N1 Ga1 113.5(5) . . ?
C10 N2 C6 119.7(6) . . ?
C10 N2 Ga1 125.8(4) . . ?
C6 N2 Ga1 114.4(4) . . ?
C11 N3 C15 118.7(6) . . ?
C11 N3 Ga1 126.3(5) . . ?
C15 N3 Ga1 115.0(4) . . ?
C20 N4 C16 119.2(6) . . ?
C20 N4 Ga1 125.9(5) . . ?
C16 N4 Ga1 114.8(4) . . ?
C21 N5 C25 120.6(6) . . ?
C21 N5 Ga1 125.4(5) . . ?
C25 N5 Ga1 114.0(4) . . ?
C30 N6 C26 120.0(6) . . ?
C30 N6 Ga1 126.0(5) . . ?
C26 N6 Ga1 114.0(5) . . ?
N1 C1 C2 122.4(7) . . ?
C3 C2 C1 117.9(7) . . ?
C4 C3 C2 120.4(8) . . ?
C3 C4 C5 119.4(7) . . ?
N1 C5 C4 119.7(7) . . ?
N1 C5 C6 116.5(6) . . ?
C4 C5 C6 123.8(6) . . ?
N2 C6 C7 121.2(7) . . ?
N2 C6 C5 115.4(6) . . ?
C7 C6 C5 123.4(7) . . ?
C6 C7 C8 119.1(7) . . ?
C9 C8 C7 119.4(6) . . ?
C8 C9 C10 119.4(7) . . ?
N2 C10 C9 121.2(7) . . ?
N3 C11 C12 121.6(7) . . ?
C13 C12 C11 119.1(7) . . ?
C12 C13 C14 120.3(7) . . ?
C15 C14 C13 118.0(7) . . ?
N3 C15 C14 122.2(6) . . ?
N3 C15 C16 114.4(6) . . ?
C14 C15 C16 123.3(6) . . ?
N4 C16 C17 121.6(6) . . ?
N4 C16 C15 115.4(6) . . ?
C17 C16 C15 122.9(7) . . ?
C16 C17 C18 118.3(7) . . ?
C19 C18 C17 119.3(7) . . ?
C18 C19 C20 120.1(7) . . ?
N4 C20 C19 121.3(7) . . ?
N5 C21 C22 121.1(7) . . ?
C23 C22 C21 119.1(7) . . ?
C22 C23 C24 119.4(7) . . ?
C25 C24 C23 118.9(8) . . ?
N5 C25 C24 120.8(7) . . ?
N5 C25 C26 115.7(6) . . ?
C24 C25 C26 123.5(7) . . ?
N6 C26 C27 121.0(7) . . ?
N6 C26 C25 116.1(7) . . ?
C27 C26 C25 122.8(7) . . ?
C26 C27 C28 119.2(7) . . ?
C29 C28 C27 119.2(7) . . ?
C28 C29 C30 119.1(8) . . ?
N6 C30 C29 121.4(8) . . ?
N7 C31 C32 179.6(15) . . ?
N8 C33 C34 176.8(15) . . ?
N9 C35 C36 178.8(10) . . ?
N10 C37 C38 178.3(11) . . ?

loop_
_geom_bond_atom_site_label_1
_geom_bond_atom_site_label_2
_geom_bond_distance
_geom_bond_site_symmetry_2
_geom_bond_publ_flag
Ga1 N4 2.053(6) . ?
Ga1 N2 2.056(5) . ?
Ga1 N3 2.062(6) . ?
Ga1 N6 2.069(6) . ?
Ga1 N1 2.070(6) . ?
Ga1 N5 2.071(5) . ?
N1 C1 1.335(10) . ?
N1 C5 1.351(9) . ?
N2 C10 1.346(8) . ?
N2 C6 1.353(9) . ?
N3 C11 1.353(9) . ?
N3 C15 1.360(9) . ?
N4 C20 1.343(9) . ?
N4 C16 1.357(9) . ?
N5 C21 1.326(9) . ?
N5 C25 1.354(9) . ?
N6 C30 1.341(9) . ?
N6 C26 1.351(9) . ?
N7 C31 1.132(16) . ?
N8 C33 1.189(17) . ?
N9 C35 1.131(13) . ?
N10 C37 1.151(12) . ?
C1 C2 1.383(11) . ?
C2 C3 1.379(12) . ?
C3 C4 1.367(12) . ?
C4 C5 1.405(10) . ?
C5 C6 1.470(10) . ?
C6 C7 1.382(10) . ?
C7 C8 1.394(11) . ?
C8 C9 1.369(11) . ?
C9 C10 1.391(9) . ?
C11 C12 1.394(11) . ?
C12 C13 1.350(12) . ?
C13 C14 1.412(11) . ?
C14 C15 1.370(10) . ?
C15 C16 1.493(10) . ?
C16 C17 1.393(10) . ?
C17 C18 1.406(11) . ?
C18 C19 1.356(12) . ?
C19 C20 1.393(11) . ?
C21 C22 1.396(10) . ?
C22 C23 1.375(12) . ?
C23 C24 1.392(12) . ?
C24 C25 1.382(10) . ?
C25 C26 1.474(10) . ?
C26 C27 1.371(11) . ?
C27 C28 1.397(12) . ?
C28 C29 1.374(12) . ?
C29 C30 1.383(11) . ?
C31 C32 1.446(18) . ?
C33 C34 1.436(19) . ?
C35 C36 1.447(14) . ?
C37 C38 1.424(14) . ?
